data_7235181
loop_
_publ_author_name
'Yi-Jiun Shiu'
'Yi-Ting Chen'
'Wei-Kai Lee'
'Chung-Chih Wu'
'Tzu-Chieh Lin'
'Shih-Hung Liu'
'Pi-Tai Chou'
'Chin-Wei Lu'
'I-Chen Cheng'
'Yi-Jyun Lien'
'Yun Chi'

_publ_section_title
;
 Efficient thermally activated delayed fluorescence of functional
 phenylpyridinato boron complexes and high performance organic
 light-emitting diodes
;
_journal_name_full 'Journal of Materials Chemistry C'
_journal_page_first 1452
_journal_page_last 1462
_journal_paper_doi 10.1039/C6TC04994J
_journal_volume 5
_journal_year 2017
_chemical_formula_sum 'C47 H31 B F N3'
_chemical_formula_weight 667.56
_space_group_crystal_system monoclinic
_space_group_IT_number 9
_space_group_name_Hall 'C -2yc'
_space_group_name_H-M_alt 'C 1 c 1'
_atom_sites_solution_hydrogens geom
_cell_angle_alpha 90
_cell_angle_beta 131.7267(13)
_cell_angle_gamma 90
_cell_formula_units_Z 4
_cell_length_a 22.2980(9)
_cell_length_b 12.8948(5)
_cell_length_c 16.2166(6)
_cell_measurement_reflns_used 9871
_cell_measurement_temperature 200(2)
_cell_measurement_theta_max 70.16
_cell_measurement_theta_min 4.34
_cell_volume 3479.9(2)
_computing_cell_refinement 'Bruker SAINT'
_computing_data_collection 'Bruker APEX3'
_computing_data_reduction 'Bruker SAINT'
_computing_molecular_graphics 'Bruker SHELXTL'
_computing_publication_material 'Bruker SHELXTL'
_computing_structure_refinement 'SHELXL-2014/7 (Sheldrick, 2014)'
_computing_structure_solution 'SHELXS-97 (Sheldrick 2008)'
_diffrn_ambient_temperature 200(2)
_diffrn_measured_fraction_theta_full 1.000
_diffrn_measured_fraction_theta_max 1.000
_diffrn_measurement_device_type 'Bruker D8 VENTURE'
_diffrn_measurement_method '\f and \w scans'
_diffrn_radiation_type CuK\a
_diffrn_radiation_wavelength 1.54178
_diffrn_reflns_av_R_equivalents 0.0257
_diffrn_reflns_av_unetI/netI 0.0331
_diffrn_reflns_Laue_measured_fraction_full 1.000
_diffrn_reflns_Laue_measured_fraction_max 1.000
_diffrn_reflns_limit_h_max 27
_diffrn_reflns_limit_h_min -27
_diffrn_reflns_limit_k_max 15
_diffrn_reflns_limit_k_min -14
_diffrn_reflns_limit_l_max 19
_diffrn_reflns_limit_l_min -19
_diffrn_reflns_number 11879
_diffrn_reflns_point_group_measured_fraction_full 0.992
_diffrn_reflns_point_group_measured_fraction_max 0.989
_diffrn_reflns_theta_full 67.679
_diffrn_reflns_theta_max 69.983
_diffrn_reflns_theta_min 4.337
_exptl_absorpt_coefficient_mu 0.610
_exptl_absorpt_correction_T_max 0.7533
_exptl_absorpt_correction_T_min 0.6442
_exptl_absorpt_correction_type multi-scan
_exptl_absorpt_process_details 'SADABS (Bruker, 2014)'
_exptl_crystal_colour colourless
_exptl_crystal_density_diffrn 1.274
_exptl_crystal_description block
_exptl_crystal_F_000 1392
_exptl_crystal_size_max 0.250
_exptl_crystal_size_mid 0.200
_exptl_crystal_size_min 0.200
_refine_diff_density_max 0.826
_refine_diff_density_min -0.369
_refine_diff_density_rms 0.049
_refine_ls_abs_structure_details
; 
 Flack x determined using 2861 quotients [(I+)-(I-)]/[(I+)+(I-)] 
 (Parsons, Flack and Wagner, Acta Cryst. B69 (2013) 249-259). 
;
_refine_ls_abs_structure_Flack -0.01(9)
_refine_ls_extinction_coef 0.00089(17)
_refine_ls_extinction_expression Fc^*^=kFc[1+0.001xFc^2^\l^3^/sin(2\q)]^-1/4^
_refine_ls_extinction_method 'SHELXL-2014/7 (Sheldrick 2014'
_refine_ls_goodness_of_fit_ref 1.048
_refine_ls_hydrogen_treatment constr
_refine_ls_matrix_type full
_refine_ls_number_parameters 470
_refine_ls_number_reflns 6539
_refine_ls_number_restraints 2
_refine_ls_restrained_S_all 1.047
_refine_ls_R_factor_all 0.0507
_refine_ls_R_factor_gt 0.0481
_refine_ls_shift/su_max 0.000
_refine_ls_shift/su_mean 0.000
_refine_ls_structure_factor_coef Fsqd
_refine_ls_weighting_details 'w=1/[\s^2^(Fo^2^)+(0.0871P)^2^+1.9012P] where P=(Fo^2^+2Fc^2^)/3'
_refine_ls_weighting_scheme calc
_refine_ls_wR_factor_gt 0.1350
_refine_ls_wR_factor_ref 0.1381
_reflns_Friedel_coverage 0.977
_reflns_Friedel_fraction_full 0.984
_reflns_Friedel_fraction_max 0.978
_reflns_number_gt 6194
_reflns_number_total 6539
_reflns_threshold_expression 'I > 2\s(I)'
_cod_data_source_file J-Mater-Chem-C-2017-5-1452.cif
_cod_data_source_block ic17609
_cod_original_sg_symbol_H-M 'C c'
_cod_database_code 7235181
_shelx_space_group_comment
; 
The symmetry employed for this shelxl refinement is uniquely defined 
by the following loop, which should always be used as a source of 
symmetry information in preference to the above space-group names. 
They are only intended as comments. 
;
_shelx_estimated_absorpt_t_min 0.863
_shelx_estimated_absorpt_t_max 0.888

loop_
_space_group_symop_operation_xyz
'x, y, z'
'x, -y, z+1/2'
'x+1/2, y+1/2, z'
'x+1/2, -y+1/2, z+1/2'

loop_
_atom_site_label
_atom_site_type_symbol
_atom_site_fract_x
_atom_site_fract_y
_atom_site_fract_z
_atom_site_U_iso_or_equiv
_atom_site_adp_type
_atom_site_occupancy
_atom_site_site_symmetry_order
_atom_site_calc_flag
_atom_site_refinement_flags_posn
_atom_site_refinement_flags_adp
_atom_site_refinement_flags_occupancy
_atom_site_disorder_assembly
_atom_site_disorder_group
B1 B 0.5289(2) 0.9229(3) 0.3248(3) 0.0283(7) Uani 1 1 d . . . . .
N1 N 0.58550(17) 1.0190(2) 0.3474(2) 0.0364(6) Uani 1 1 d . . . . .
N2 N 0.72707(18) 0.7017(2) 0.7474(2) 0.0369(7) Uani 1 1 d . . . . .
N3 N 0.39699(17) 0.6798(2) -0.0700(2) 0.0349(6) Uani 1 1 d . . . . .
C1 C 0.45557(19) 0.9923(2) 0.2932(2) 0.0262(6) Uani 1 1 d . . . . .
C2 C 0.3824(2) 0.9633(3) 0.2569(3) 0.0381(8) Uani 1 1 d . . . . .
H2 H 0.3706 0.8924 0.2567 0.046 Uiso 1 1 calc R U . . .
C3 C 0.3255(2) 1.0401(5) 0.2202(3) 0.0580(13) Uani 1 1 d . . . . .
C4 C 0.3398(3) 1.1436(4) 0.2192(4) 0.0626(14) Uani 1 1 d . . . . .
H4 H 0.2994 1.1939 0.1930 0.075 Uiso 1 1 calc R U . . .
C5 C 0.4142(3) 1.1731(3) 0.2572(4) 0.0548(11) Uani 1 1 d . . . . .
H5 H 0.4259 1.2440 0.2575 0.066 Uiso 1 1 calc R U . . .
C6 C 0.4709(2) 1.0976(3) 0.2945(3) 0.0376(8) Uani 1 1 d . . . . .
C7 C 0.5515(2) 1.1118(3) 0.3336(3) 0.0386(8) Uani 1 1 d . . . . .
C8 C 0.5937(4) 1.2038(4) 0.3577(4) 0.0648(14) Uani 1 1 d . . . . .
H8 H 0.5700 1.2692 0.3478 0.078 Uiso 1 1 calc R U . . .
C9 C 0.6704(4) 1.1976(5) 0.3961(4) 0.0762(18) Uani 1 1 d . . . . .
H9 H 0.7004 1.2591 0.4144 0.091 Uiso 1 1 calc R U . . .
C10 C 0.7032(3) 1.1032(6) 0.4081(4) 0.0712(17) Uani 1 1 d . . . . .
H10 H 0.7559 1.0992 0.4338 0.085 Uiso 1 1 calc R U . . .
C11 C 0.6605(2) 1.0147(4) 0.3831(3) 0.0526(11) Uani 1 1 d . . . . .
H11 H 0.6834 0.9494 0.3908 0.063 Uiso 1 1 calc R U . . .
C12 C 0.5781(2) 0.8564(3) 0.4376(3) 0.0318(7) Uani 1 1 d . . . . .
C13 C 0.5707(2) 0.8722(3) 0.5138(3) 0.0434(9) Uani 1 1 d . . . . .
H13 H 0.5317 0.9204 0.4972 0.052 Uiso 1 1 calc R U . . .
C14 C 0.6180(3) 0.8206(4) 0.6149(3) 0.0488(10) Uani 1 1 d . . . . .
H14 H 0.6102 0.8328 0.6650 0.059 Uiso 1 1 calc R U . . .
C15 C 0.6761(2) 0.7520(3) 0.6421(3) 0.0350(7) Uani 1 1 d . . . . .
C16 C 0.6861(3) 0.7354(4) 0.5684(4) 0.0686(16) Uani 1 1 d . . . . .
H16 H 0.7263 0.6890 0.5859 0.082 Uiso 1 1 calc R U . . .
C17 C 0.6368(4) 0.7874(5) 0.4677(4) 0.0730(17) Uani 1 1 d . . . . .
H17 H 0.6441 0.7746 0.4171 0.088 Uiso 1 1 calc R U . . .
C18 C 0.8027(2) 0.7372(3) 0.8394(3) 0.0365(7) Uani 1 1 d . . . . .
C19 C 0.8443(3) 0.8228(4) 0.8489(3) 0.0517(11) Uani 1 1 d . . . . .
H19 H 0.8239 0.8646 0.7867 0.062 Uiso 1 1 calc R U . . .
C20 C 0.9168(3) 0.8449(4) 0.9529(4) 0.0670(15) Uani 1 1 d . . . . .
H20 H 0.9464 0.9039 0.9625 0.080 Uiso 1 1 calc R U . . .
C21 C 0.9476(3) 0.7832(4) 1.0442(4) 0.0657(14) Uani 1 1 d . . . . .
H21 H 0.9974 0.8010 1.1147 0.079 Uiso 1 1 calc R U . . .
C22 C 0.9066(2) 0.6966(4) 1.0331(3) 0.0487(10) Uani 1 1 d . . . . .
H22 H 0.9285 0.6536 1.0951 0.058 Uiso 1 1 calc R U . . .
C23 C 0.8326(2) 0.6729(3) 0.9298(3) 0.0332(7) Uani 1 1 d . . . . .
C24 C 0.7723(2) 0.5960(3) 0.8910(2) 0.0312(7) Uani 1 1 d . . . . .
C25 C 0.7651(2) 0.5150(3) 0.9405(3) 0.0400(8) Uani 1 1 d . . . . .
H25 H 0.8080 0.4995 1.0164 0.048 Uiso 1 1 calc R U . . .
C26 C 0.6959(3) 0.4576(3) 0.8793(4) 0.0493(10) Uani 1 1 d . . . . .
H26 H 0.6903 0.4033 0.9133 0.059 Uiso 1 1 calc R U . . .
C27 C 0.6331(3) 0.4787(3) 0.7665(4) 0.0474(9) Uani 1 1 d . . . . .
H27 H 0.5859 0.4372 0.7251 0.057 Uiso 1 1 calc R U . . .
C28 C 0.6382(2) 0.5579(3) 0.7144(3) 0.0396(8) Uani 1 1 d . . . . .
H28 H 0.5956 0.5714 0.6379 0.047 Uiso 1 1 calc R U . . .
C29 C 0.7074(2) 0.6170(3) 0.7774(3) 0.0308(7) Uani 1 1 d . . . . .
C30 C 0.4964(2) 0.8562(3) 0.2171(2) 0.0303(7) Uani 1 1 d . . . . .
C31 C 0.4687(3) 0.7554(3) 0.2038(3) 0.0511(11) Uani 1 1 d . . . . .
H31 H 0.4717 0.7256 0.2599 0.061 Uiso 1 1 calc R U . . .
C32 C 0.4368(3) 0.6973(3) 0.1098(3) 0.0517(11) Uani 1 1 d . . . . .
H32 H 0.4190 0.6283 0.1031 0.062 Uiso 1 1 calc R U . . .
C33 C 0.4310(2) 0.7401(3) 0.0266(3) 0.0322(7) Uani 1 1 d . . . . .
C34 C 0.4561(2) 0.8396(3) 0.0368(3) 0.0364(8) Uani 1 1 d . . . . .
H34 H 0.4517 0.8698 -0.0205 0.044 Uiso 1 1 calc R U . . .
C35 C 0.4881(2) 0.8968(3) 0.1308(3) 0.0353(7) Uani 1 1 d . . . . .
H35 H 0.5049 0.9660 0.1362 0.042 Uiso 1 1 calc R U . . .
C36 C 0.4387(2) 0.6248(3) -0.0911(3) 0.0314(7) Uani 1 1 d . . . . .
C37 C 0.5208(2) 0.6147(3) -0.0266(3) 0.0381(8) Uani 1 1 d . . . . .
H37 H 0.5576 0.6468 0.0439 0.046 Uiso 1 1 calc R U . . .
C38 C 0.5477(2) 0.5558(3) -0.0684(4) 0.0461(9) Uani 1 1 d . . . . .
H38 H 0.6038 0.5473 -0.0258 0.055 Uiso 1 1 calc R U . . .
C39 C 0.4934(3) 0.5092(3) -0.1721(4) 0.0510(10) Uani 1 1 d . . . . .
H39 H 0.5131 0.4697 -0.1992 0.061 Uiso 1 1 calc R U . . .
C40 C 0.4116(2) 0.5195(3) -0.2360(3) 0.0423(8) Uani 1 1 d . . . . .
H40 H 0.3752 0.4876 -0.3067 0.051 Uiso 1 1 calc R U . . .
C41 C 0.3830(2) 0.5773(3) -0.1956(3) 0.0322(7) Uani 1 1 d . . . . .
C42 C 0.3040(2) 0.6046(3) -0.2385(3) 0.0332(7) Uani 1 1 d . . . . .
C43 C 0.2253(2) 0.5839(3) -0.3370(3) 0.0442(9) Uani 1 1 d . . . . .
H43 H 0.2159 0.5404 -0.3919 0.053 Uiso 1 1 calc R U . . .
C44 C 0.1622(2) 0.6274(4) -0.3528(3) 0.0522(10) Uani 1 1 d . . . . .
H44 H 0.1088 0.6131 -0.4190 0.063 Uiso 1 1 calc R U . . .
C45 C 0.1748(3) 0.6922(4) -0.2736(4) 0.0494(10) Uani 1 1 d . . . . .
H45 H 0.1298 0.7225 -0.2878 0.059 Uiso 1 1 calc R U . . .
C46 C 0.2513(2) 0.7133(3) -0.1750(3) 0.0415(8) Uani 1 1 d . . . . .
H46 H 0.2600 0.7567 -0.1206 0.050 Uiso 1 1 calc R U . . .
C47 C 0.3151(2) 0.6681(3) -0.1589(3) 0.0330(7) Uani 1 1 d . . . . .
F1 F 0.2529(2) 1.0187(3) 0.1765(3) 0.0932(11) Uani 1 1 d . . . . .

loop_
_atom_site_aniso_label
_atom_site_aniso_U_11
_atom_site_aniso_U_22
_atom_site_aniso_U_33
_atom_site_aniso_U_23
_atom_site_aniso_U_13
_atom_site_aniso_U_12
B1 0.0328(17) 0.0290(18) 0.0192(14) 0.0000(14) 0.0157(13) 0.0007(14)
N1 0.0395(15) 0.0458(17) 0.0189(12) -0.0034(11) 0.0173(12) -0.0067(13)
N2 0.0363(15) 0.0354(16) 0.0230(13) 0.0052(11) 0.0130(12) -0.0030(12)
N3 0.0367(15) 0.0378(16) 0.0239(13) -0.0047(11) 0.0175(12) 0.0030(12)
C1 0.0347(15) 0.0250(15) 0.0156(12) 0.0003(11) 0.0154(11) 0.0018(12)
C2 0.0434(19) 0.0391(19) 0.0300(16) -0.0017(14) 0.0237(15) -0.0007(15)
C3 0.038(2) 0.093(4) 0.037(2) -0.007(2) 0.0223(18) 0.012(2)
C4 0.083(3) 0.059(3) 0.046(2) 0.005(2) 0.043(2) 0.035(3)
C5 0.083(3) 0.040(2) 0.045(2) 0.0055(18) 0.044(2) 0.020(2)
C6 0.063(2) 0.0259(17) 0.0253(15) 0.0004(13) 0.0297(16) 0.0034(15)
C7 0.062(2) 0.0300(17) 0.0268(16) -0.0021(13) 0.0307(17) -0.0087(16)
C8 0.110(4) 0.043(2) 0.055(3) -0.009(2) 0.061(3) -0.026(3)
C9 0.096(4) 0.087(4) 0.058(3) -0.017(3) 0.056(3) -0.055(4)
C10 0.066(3) 0.098(5) 0.048(3) -0.007(3) 0.037(2) -0.039(3)
C11 0.043(2) 0.080(3) 0.0293(18) -0.0037(18) 0.0218(17) -0.009(2)
C12 0.0382(16) 0.0293(16) 0.0192(14) -0.0002(12) 0.0154(13) 0.0026(13)
C13 0.049(2) 0.049(2) 0.0294(18) 0.0110(16) 0.0252(17) 0.0163(18)
C14 0.058(2) 0.063(3) 0.0302(17) 0.0156(17) 0.0312(18) 0.021(2)
C15 0.0379(17) 0.0301(17) 0.0200(14) 0.0035(12) 0.0122(13) -0.0009(13)
C16 0.087(3) 0.073(3) 0.038(2) 0.021(2) 0.038(2) 0.050(3)
C17 0.100(4) 0.085(4) 0.035(2) 0.025(2) 0.046(3) 0.056(3)
C18 0.0395(18) 0.0347(18) 0.0235(15) 0.0040(13) 0.0161(14) 0.0013(14)
C19 0.049(2) 0.052(2) 0.036(2) 0.0128(18) 0.0208(18) -0.0075(18)
C20 0.051(2) 0.064(3) 0.048(2) 0.010(2) 0.017(2) -0.021(2)
C21 0.043(2) 0.076(3) 0.034(2) 0.006(2) 0.0070(18) -0.019(2)
C22 0.043(2) 0.060(3) 0.0256(17) 0.0145(16) 0.0154(16) 0.0029(18)
C23 0.0378(17) 0.0348(18) 0.0247(15) 0.0067(13) 0.0198(14) 0.0058(14)
C24 0.0373(16) 0.0313(17) 0.0272(16) 0.0071(13) 0.0225(14) 0.0107(13)
C25 0.053(2) 0.040(2) 0.0366(18) 0.0105(15) 0.0340(17) 0.0090(16)
C26 0.070(3) 0.038(2) 0.062(3) 0.0075(18) 0.054(2) 0.0014(19)
C27 0.048(2) 0.046(2) 0.058(2) -0.0078(18) 0.039(2) -0.0084(18)
C28 0.0381(18) 0.040(2) 0.0340(18) -0.0031(15) 0.0211(16) -0.0009(15)
C29 0.0367(16) 0.0287(16) 0.0272(15) 0.0029(12) 0.0215(14) 0.0048(13)
C30 0.0368(16) 0.0264(16) 0.0214(14) 0.0017(12) 0.0168(13) 0.0066(13)
C31 0.094(3) 0.0306(19) 0.0344(19) 0.0018(16) 0.045(2) -0.003(2)
C32 0.091(3) 0.0272(18) 0.039(2) -0.0048(15) 0.044(2) -0.0104(19)
C33 0.0354(16) 0.0351(18) 0.0199(14) -0.0031(13) 0.0158(13) 0.0045(14)
C34 0.0402(18) 0.045(2) 0.0232(15) -0.0019(14) 0.0209(14) -0.0080(15)
C35 0.0390(17) 0.0373(18) 0.0242(15) -0.0050(14) 0.0187(14) -0.0076(14)
C36 0.0417(18) 0.0270(16) 0.0294(16) 0.0002(12) 0.0253(15) 0.0015(13)
C37 0.0431(19) 0.0329(18) 0.0355(17) -0.0015(14) 0.0250(16) -0.0009(14)
C38 0.043(2) 0.044(2) 0.059(2) 0.0003(18) 0.037(2) 0.0022(16)
C39 0.063(3) 0.044(2) 0.071(3) -0.016(2) 0.055(2) -0.0064(19)
C40 0.056(2) 0.037(2) 0.044(2) -0.0124(16) 0.0375(19) -0.0089(17)
C41 0.0438(18) 0.0269(16) 0.0289(15) -0.0019(12) 0.0255(15) -0.0033(13)
C42 0.0414(17) 0.0306(17) 0.0274(16) -0.0014(13) 0.0228(15) -0.0027(14)
C43 0.047(2) 0.051(2) 0.0284(16) -0.0089(16) 0.0227(16) -0.0071(17)
C44 0.038(2) 0.068(3) 0.0318(18) -0.0037(19) 0.0154(16) -0.0028(19)
C45 0.042(2) 0.060(3) 0.042(2) 0.0065(19) 0.0263(18) 0.0117(19)
C46 0.043(2) 0.047(2) 0.0331(18) -0.0010(15) 0.0244(17) 0.0057(16)
C47 0.0366(17) 0.0320(17) 0.0248(15) 0.0011(13) 0.0180(14) 0.0020(13)
F1 0.071(2) 0.118(3) 0.097(3) 0.004(2) 0.058(2) 0.008(2)

loop_
_atom_type_symbol
_atom_type_description
_atom_type_scat_dispersion_real
_atom_type_scat_dispersion_imag
_atom_type_scat_source
C C 0.0181 0.0091 'International Tables Vol C Tables 4.2.6.8 and 6.1.1.4'
H H 0.0000 0.0000 'International Tables Vol C Tables 4.2.6.8 and 6.1.1.4'
B B 0.0090 0.0039 'International Tables Vol C Tables 4.2.6.8 and 6.1.1.4'
N N 0.0311 0.0180 'International Tables Vol C Tables 4.2.6.8 and 6.1.1.4'
F F 0.0727 0.0534 'International Tables Vol C Tables 4.2.6.8 and 6.1.1.4'

loop_
_geom_angle_atom_site_label_1
_geom_angle_atom_site_label_2
_geom_angle_atom_site_label_3
_geom_angle
_geom_angle_site_symmetry_1
_geom_angle_site_symmetry_3
C12 B1 C1 115.6(3) . .
C12 B1 C30 114.7(3) . .
C1 B1 C30 108.6(3) . .
C12 B1 N1 108.0(3) . .
C1 B1 N1 96.8(2) . .
C30 B1 N1 111.8(3) . .
C7 N1 C11 120.1(4) . .
C7 N1 B1 111.9(3) . .
C11 N1 B1 128.0(4) . .
C29 N2 C18 108.9(3) . .
C29 N2 C15 126.4(3) . .
C18 N2 C15 124.5(3) . .
C36 N3 C47 108.9(3) . .
C36 N3 C33 126.6(3) . .
C47 N3 C33 124.5(3) . .
C2 C1 C6 118.9(3) . .
C2 C1 B1 130.5(3) . .
C6 C1 B1 110.2(3) . .
C1 C2 C3 118.3(4) . .
F1 C3 C4 114.6(5) . .
F1 C3 C2 122.2(5) . .
C4 C3 C2 123.0(4) . .
C3 C4 C5 118.7(4) . .
C6 C5 C4 118.7(4) . .
C5 C6 C1 122.4(4) . .
C5 C6 C7 127.2(4) . .
C1 C6 C7 110.2(3) . .
N1 C7 C8 120.4(4) . .
N1 C7 C6 110.5(3) . .
C8 C7 C6 129.1(4) . .
C9 C8 C7 118.6(5) . .
C10 C9 C8 120.2(5) . .
C11 C10 C9 120.0(5) . .
N1 C11 C10 120.7(5) . .
C13 C12 C17 115.8(3) . .
C13 C12 B1 123.0(3) . .
C17 C12 B1 120.9(3) . .
C12 C13 C14 122.6(4) . .
C15 C14 C13 120.0(3) . .
C16 C15 C14 119.0(3) . .
C16 C15 N2 120.6(3) . .
C14 C15 N2 120.4(3) . .
C15 C16 C17 119.2(4) . .
C12 C17 C16 123.3(4) . .
C19 C18 N2 128.8(3) . .
C19 C18 C23 122.5(3) . .
N2 C18 C23 108.7(3) . .
C20 C19 C18 116.9(4) . .
C19 C20 C21 121.9(4) . .
C22 C21 C20 120.6(4) . .
C21 C22 C23 119.1(3) . .
C22 C23 C18 118.9(3) . .
C22 C23 C24 133.9(3) . .
C18 C23 C24 107.1(3) . .
C25 C24 C29 118.9(3) . .
C25 C24 C23 134.5(3) . .
C29 C24 C23 106.6(3) . .
C26 C25 C24 119.7(3) . .
C25 C26 C27 120.4(4) . .
C28 C27 C26 121.6(4) . .
C27 C28 C29 117.6(3) . .
N2 C29 C28 129.5(3) . .
N2 C29 C24 108.7(3) . .
C28 C29 C24 121.8(3) . .
C35 C30 C31 116.6(3) . .
C35 C30 B1 123.4(3) . .
C31 C30 B1 119.8(3) . .
C30 C31 C32 121.5(3) . .
C33 C32 C31 120.0(4) . .
C34 C33 C32 119.5(3) . .
C34 C33 N3 121.2(3) . .
C32 C33 N3 119.2(3) . .
C33 C34 C35 120.0(3) . .
C30 C35 C34 122.3(3) . .
N3 C36 C37 129.2(3) . .
N3 C36 C41 108.7(3) . .
C37 C36 C41 122.1(3) . .
C36 C37 C38 117.7(3) . .
C37 C38 C39 120.8(4) . .
C40 C39 C38 121.2(3) . .
C39 C40 C41 119.2(3) . .
C40 C41 C36 118.9(3) . .
C40 C41 C42 134.2(3) . .
C36 C41 C42 106.8(3) . .
C43 C42 C47 118.6(3) . .
C43 C42 C41 134.6(3) . .
C47 C42 C41 106.7(3) . .
C44 C43 C42 119.0(3) . .
C43 C44 C45 121.4(4) . .
C46 C45 C44 121.3(4) . .
C45 C46 C47 117.1(4) . .
N3 C47 C46 128.5(3) . .
N3 C47 C42 108.8(3) . .
C46 C47 C42 122.6(3) . .

loop_
_geom_bond_atom_site_label_1
_geom_bond_atom_site_label_2
_geom_bond_distance
_geom_bond_site_symmetry_2
B1 C12 1.617(5) .
B1 C1 1.620(5) .
B1 C30 1.622(5) .
B1 N1 1.626(5) .
N1 C7 1.353(5) .
N1 C11 1.359(5) .
N2 C29 1.381(4) .
N2 C18 1.389(5) .
N2 C15 1.429(4) .
N3 C36 1.381(4) .
N3 C47 1.390(5) .
N3 C33 1.432(4) .
C1 C2 1.368(5) .
C1 C6 1.397(5) .
C2 C3 1.392(6) .
C3 F1 1.294(6) .
C3 C4 1.374(8) .
C4 C5 1.385(8) .
C5 C6 1.376(6) .
C6 C7 1.466(6) .
C7 C8 1.399(6) .
C8 C9 1.377(9) .
C9 C10 1.367(10) .
C10 C11 1.364(7) .
C12 C13 1.368(5) .
C12 C17 1.376(6) .
C13 C14 1.392(5) .
C14 C15 1.376(6) .
C15 C16 1.371(6) .
C16 C17 1.391(6) .
C18 C19 1.383(6) .
C18 C23 1.407(5) .
C19 C20 1.382(6) .
C20 C21 1.393(7) .
C21 C22 1.377(7) .
C22 C23 1.394(5) .
C23 C24 1.435(5) .
C24 C25 1.391(5) .
C24 C29 1.419(4) .
C25 C26 1.369(6) .
C26 C27 1.404(7) .
C27 C28 1.378(6) .
C28 C29 1.382(5) .
C30 C35 1.386(5) .
C30 C31 1.392(5) .
C31 C32 1.395(5) .
C32 C33 1.382(5) .
C33 C34 1.366(5) .
C34 C35 1.389(5) .
C36 C37 1.383(5) .
C36 C41 1.410(5) .
C37 C38 1.392(5) .
C38 C39 1.395(6) .
C39 C40 1.378(6) .
C40 C41 1.396(5) .
C41 C42 1.442(5) .
C42 C43 1.403(5) .
C42 C47 1.405(5) .
C43 C44 1.372(6) .
C44 C45 1.395(6) .
C45 C46 1.382(6) .
C46 C47 1.391(5) .
